data_7219778
loop_
_publ_author_name
'Clegg, William'
'Holcroft, James M.'
'Martin, Nicola C.'

_publ_section_title
;
 Copper pyromellitates: a complex story
;
_journal_issue 14
_journal_name_full CrystEngComm
_journal_page_first 2857
_journal_paper_doi 10.1039/C5CE00470E
_journal_volume 17
_journal_year 2015
_chemical_formula_moiety 'C10 H2 O8 Cu K2,4 H2 O'
_chemical_formula_sum 'C10 H10 Cu K2 O12'
_chemical_formula_weight 463.92
_space_group_crystal_system triclinic
_space_group_IT_number 2
_space_group_name_Hall '-P 1'
_space_group_name_H-M_alt 'P -1'
_symmetry_space_group_name_Hall '-P 1'
_symmetry_space_group_name_H-M 'P -1'
_atom_sites_solution_hydrogens mixed
_atom_sites_solution_primary direct
_atom_sites_solution_secondary difmap
_audit_creation_method SHELXL-2014/7
_audit_update_record
;
2015-01-16 deposited with the CCDC.
2015-02-02 downloaded from the CCDC.
;
_cell_angle_alpha 112.867(10)
_cell_angle_beta 90.411(13)
_cell_angle_gamma 104.192(10)
_cell_formula_units_Z 2
_cell_length_a 7.7391(15)
_cell_length_b 10.6004(19)
_cell_length_c 10.6159(19)
_cell_measurement_reflns_used 32
_cell_measurement_temperature 295(2)
_cell_measurement_theta_max 12.5
_cell_measurement_theta_min 10.0
_cell_volume 772.8(3)
_computing_cell_refinement 'Stoe DIF4'
_computing_data_collection 'Stoe DIF4'
_computing_data_reduction 'local programs'
_computing_molecular_graphics 'Bruker SHELXTL'
_computing_publication_material 'Bruker SHELXTL and local programs'
_computing_structure_refinement SHELXL-2014/7
_computing_structure_solution 'Bruker SHELXTL'
_diffrn_ambient_temperature 295(2)
_diffrn_measured_fraction_theta_full 1.000
_diffrn_measured_fraction_theta_max 1.000
_diffrn_measurement_device_type 'Stoe-Siemens four-circle diffractometer'
_diffrn_measurement_method '\w/\q scans with on-line profile fitting'
_diffrn_radiation_type MoK\a
_diffrn_radiation_wavelength 0.71073
_diffrn_reflns_av_R_equivalents 0.0265
_diffrn_reflns_av_unetI/netI 0.0303
_diffrn_reflns_Laue_measured_fraction_full 1.000
_diffrn_reflns_Laue_measured_fraction_max 1.000
_diffrn_reflns_limit_h_max 9
_diffrn_reflns_limit_h_min -9
_diffrn_reflns_limit_k_max 12
_diffrn_reflns_limit_k_min -12
_diffrn_reflns_limit_l_max 12
_diffrn_reflns_limit_l_min -12
_diffrn_reflns_number 5452
_diffrn_reflns_point_group_measured_fraction_full 1.000
_diffrn_reflns_point_group_measured_fraction_max 1.000
_diffrn_reflns_theta_full 24.982
_diffrn_reflns_theta_max 24.982
_diffrn_reflns_theta_min 2.096
_diffrn_source 'sealed tube'
_exptl_absorpt_coefficient_mu 2.016
_exptl_absorpt_correction_T_max 0.95
_exptl_absorpt_correction_T_min 0.62
_exptl_absorpt_correction_type multi-scan
_exptl_absorpt_process_details SHELXTL
_exptl_crystal_colour blue
_exptl_crystal_density_diffrn 1.994
_exptl_crystal_density_method 'not measured'
_exptl_crystal_description plate
_exptl_crystal_F_000 466
_exptl_crystal_recrystallization_method 'Obtained direct from slow diffusion synthesis'
_exptl_crystal_size_max 0.600
_exptl_crystal_size_mid 0.350
_exptl_crystal_size_min 0.040
_refine_diff_density_max 0.717
_refine_diff_density_min -0.552
_refine_diff_density_rms 0.077
_refine_ls_extinction_method none
_refine_ls_goodness_of_fit_ref 1.062
_refine_ls_hydrogen_treatment mixed
_refine_ls_matrix_type full
_refine_ls_number_parameters 253
_refine_ls_number_reflns 2726
_refine_ls_number_restraints 9
_refine_ls_restrained_S_all 1.061
_refine_ls_R_factor_all 0.0360
_refine_ls_R_factor_gt 0.0285
_refine_ls_shift/su_max 0.001
_refine_ls_shift/su_mean 0.000
_refine_ls_structure_factor_coef Fsqd
_refine_ls_weighting_details 'w=1/[\s^2^(Fo^2^)+(0.0457P)^2^+0.7234P] where P=(Fo^2^+2Fc^2^)/3'
_refine_ls_weighting_scheme calc
_refine_ls_wR_factor_gt 0.0789
_refine_ls_wR_factor_ref 0.0837
_reflns_Friedel_coverage 0.000
_reflns_number_gt 2383
_reflns_number_total 2726
_reflns_threshold_expression 'I > 2\s(I)'
_cod_data_source_file c5ce00470e2.cif
_cod_data_source_block kw23
_cod_depositor_comments 'Adding full bibliography for 7219775--7219784.cif.'
_cod_database_code 7219778
_shelx_shelxl_version_number 2014/7
_shelx_space_group_comment
;
The symmetry employed for this shelxl refinement is uniquely defined
by the following loop, which should always be used as a source of
symmetry information in preference to the above space-group names.
They are only intended as comments.
;
_shelx_estimated_absorpt_t_min 0.378
_shelx_estimated_absorpt_t_max 0.924

loop_
_space_group_symop_operation_xyz
'x, y, z'
'-x, -y, -z'

loop_
_atom_site_label
_atom_site_type_symbol
_atom_site_fract_x
_atom_site_fract_y
_atom_site_fract_z
_atom_site_U_iso_or_equiv
_atom_site_adp_type
_atom_site_occupancy
_atom_site_site_symmetry_order
_atom_site_calc_flag
_atom_site_refinement_flags_posn
_atom_site_refinement_flags_adp
Cu Cu 0.50268(4) 0.23363(3) 0.76455(3) 0.01668(12) Uani 1 1 d . .
K1 K 0.82029(10) 0.19096(7) 0.49184(7) 0.03570(18) Uani 1 1 d . .
K2 K 0.80028(11) 0.51691(8) 0.14863(7) 0.0412(2) Uani 1 1 d . .
C1 C 0.3343(3) 0.2414(3) 0.3963(2) 0.0170(5) Uani 1 1 d . .
C2 C 0.3886(3) 0.1380(3) 0.2879(3) 0.0168(5) Uani 1 1 d . .
C3 C 0.4133(4) 0.1544(3) 0.1651(3) 0.0203(5) Uani 1 1 d . .
H3 H 0.4512 0.0864 0.0934 0.024 Uiso 1 1 calc R U
C4 C 0.3826(4) 0.2701(3) 0.1475(3) 0.0182(5) Uani 1 1 d . .
C5 C 0.3275(4) 0.3735(3) 0.2553(3) 0.0177(5) Uani 1 1 d . .
C6 C 0.3035(4) 0.3577(3) 0.3789(3) 0.0187(5) Uani 1 1 d . .
H6 H 0.2663 0.4260 0.4508 0.022 Uiso 1 1 calc R U
C7 C 0.3227(4) 0.2355(3) 0.5358(3) 0.0200(5) Uani 1 1 d . .
C8 C 0.4038(4) 0.0008(3) 0.2930(2) 0.0190(5) Uani 1 1 d . .
C9 C 0.3981(4) 0.2730(3) 0.0071(3) 0.0191(5) Uani 1 1 d . .
C10 C 0.3091(4) 0.5083(3) 0.2463(3) 0.0216(6) Uani 1 1 d . .
O1 O 0.2030(3) 0.2735(2) 0.6053(2) 0.0303(5) Uani 1 1 d . .
O2 O 0.4480(3) 0.1924(2) 0.57214(18) 0.0271(4) Uani 1 1 d . .
O3 O 0.2667(3) -0.0833(2) 0.3040(2) 0.0299(5) Uani 1 1 d . .
O4 O 0.5536(3) -0.02732(19) 0.27529(19) 0.0222(4) Uani 1 1 d . .
O5 O 0.5481(3) 0.2678(2) -0.03986(18) 0.0238(4) Uani 1 1 d . .
O6 O 0.2663(3) 0.2726(2) -0.0597(2) 0.0318(5) Uani 1 1 d . .
O7 O 0.4337(3) 0.5628(2) 0.1894(2) 0.0284(5) Uani 1 1 d . .
O8 O 0.1861(3) 0.5593(2) 0.2976(2) 0.0316(5) Uani 1 1 d . .
O9 O 0.8641(4) 0.3601(4) 0.3236(4) 0.0687(9) Uani 1 1 d DG .
H9A H 0.963(4) 0.422(4) 0.341(5) 0.103 Uiso 1 1 d D U
H9B H 0.866(7) 0.294(4) 0.248(3) 0.103 Uiso 1 1 d D U
O10 O 0.9477(4) -0.0132(4) 0.3075(4) 0.0856(12) Uani 1 1 d DG .
H10A H 0.946(8) 0.021(7) 0.247(6) 0.128 Uiso 1 1 d D U
H10B H 1.048(4) -0.032(7) 0.306(6) 0.128 Uiso 1 1 d D U
O11 O 0.9407(5) 0.3187(4) -0.0308(5) 0.0994(15) Uani 1 1 d DG .
H11A H 1.046(4) 0.309(8) -0.039(7) 0.149 Uiso 1 1 d D U
H11B H 0.897(9) 0.267(7) 0.014(8) 0.149 Uiso 1 1 d D U
O12 O 0.8887(10) 0.0893(8) 0.1143(7) 0.186(3) Uani 1 1 d . .

loop_
_atom_site_aniso_label
_atom_site_aniso_U_11
_atom_site_aniso_U_22
_atom_site_aniso_U_33
_atom_site_aniso_U_23
_atom_site_aniso_U_13
_atom_site_aniso_U_12
Cu 0.0281(2) 0.01386(18) 0.01396(18) 0.00929(13) 0.00588(13) 0.00962(13)
K1 0.0399(4) 0.0332(4) 0.0327(4) 0.0104(3) 0.0093(3) 0.0121(3)
K2 0.0486(4) 0.0375(4) 0.0374(4) 0.0102(3) 0.0096(3) 0.0192(3)
C1 0.0231(13) 0.0164(12) 0.0141(12) 0.0089(10) 0.0022(10) 0.0053(10)
C2 0.0222(13) 0.0140(12) 0.0185(12) 0.0098(10) 0.0044(10) 0.0067(10)
C3 0.0320(14) 0.0163(12) 0.0173(12) 0.0087(10) 0.0070(11) 0.0113(11)
C4 0.0264(13) 0.0158(12) 0.0154(12) 0.0092(10) 0.0043(10) 0.0059(10)
C5 0.0247(13) 0.0142(12) 0.0172(12) 0.0091(10) 0.0032(10) 0.0058(10)
C6 0.0265(13) 0.0159(12) 0.0164(12) 0.0066(10) 0.0072(10) 0.0100(10)
C7 0.0320(15) 0.0138(12) 0.0172(12) 0.0086(10) 0.0055(11) 0.0076(11)
C8 0.0307(14) 0.0153(12) 0.0133(11) 0.0068(10) 0.0020(10) 0.0085(11)
C9 0.0324(15) 0.0124(12) 0.0165(12) 0.0089(10) 0.0047(11) 0.0077(11)
C10 0.0353(15) 0.0162(12) 0.0159(12) 0.0077(10) 0.0040(11) 0.0095(11)
O1 0.0388(12) 0.0379(12) 0.0224(10) 0.0158(9) 0.0135(9) 0.0182(10)
O2 0.0456(12) 0.0306(11) 0.0159(9) 0.0130(8) 0.0059(8) 0.0227(10)
O3 0.0304(11) 0.0217(10) 0.0461(12) 0.0226(9) 0.0083(9) 0.0067(9)
O4 0.0297(10) 0.0173(9) 0.0265(10) 0.0126(8) 0.0077(8) 0.0121(8)
O5 0.0338(11) 0.0275(10) 0.0168(9) 0.0129(8) 0.0086(8) 0.0131(9)
O6 0.0370(12) 0.0428(12) 0.0248(10) 0.0207(10) 0.0024(9) 0.0153(10)
O7 0.0477(13) 0.0160(9) 0.0274(10) 0.0134(8) 0.0170(9) 0.0108(9)
O8 0.0409(12) 0.0265(10) 0.0394(12) 0.0185(9) 0.0140(10) 0.0209(10)
O9 0.0541(18) 0.080(2) 0.084(2) 0.0500(19) 0.0111(17) 0.0111(17)
O10 0.0369(16) 0.057(2) 0.116(3) -0.0147(19) 0.0014(17) 0.0159(14)
O11 0.0455(18) 0.081(3) 0.121(3) -0.018(2) -0.0024(19) 0.0281(18)
O12 0.205(7) 0.147(6) 0.164(6) 0.044(5) -0.041(5) 0.006(5)

loop_
_atom_type_symbol
_atom_type_description
_atom_type_scat_dispersion_real
_atom_type_scat_dispersion_imag
_atom_type_scat_source
C C 0.0033 0.0016 'International Tables Vol C Tables 4.2.6.8 and 6.1.1.4'
H H 0.0000 0.0000 'International Tables Vol C Tables 4.2.6.8 and 6.1.1.4'
O O 0.0106 0.0060 'International Tables Vol C Tables 4.2.6.8 and 6.1.1.4'
Cu Cu 0.3201 1.2651 'International Tables Vol C Tables 4.2.6.8 and 6.1.1.4'
K K 0.2009 0.2494 'International Tables Vol C Tables 4.2.6.8 and 6.1.1.4'

loop_
_geom_angle_atom_site_label_1
_geom_angle_atom_site_label_2
_geom_angle_atom_site_label_3
_geom_angle
_geom_angle_site_symmetry_1
_geom_angle_site_symmetry_3
O2 Cu O4 91.27(8) . 2_656
O2 Cu O5 177.13(8) . 1_556
O2 Cu O7 91.03(8) . 2_666
O4 Cu O5 86.56(8) 2_656 1_556
O4 Cu O7 177.28(8) 2_656 2_666
O5 Cu O7 91.19(8) 1_556 2_666
O1 K1 O2 143.23(6) 1_655 .
O1 K1 O3 87.65(6) 1_655 2_656
O1 K1 O4 142.84(6) 1_655 .
O1 K1 O8 83.62(7) 1_655 2_666
O1 K1 O9 97.52(8) 1_655 .
O1 K1 O10 77.46(9) 1_655 .
O2 K1 O3 66.66(6) . 2_656
O2 K1 O4 69.36(6) . .
O2 K1 O8 67.78(6) . 2_666
O2 K1 O9 101.86(8) . .
O2 K1 O10 131.60(8) . .
O3 K1 O4 96.74(6) 2_656 .
O3 K1 O8 82.19(6) 2_656 2_666
O3 K1 O9 164.83(8) 2_656 .
O3 K1 O10 101.99(11) 2_656 .
O4 K1 O8 133.54(6) . 2_666
O4 K1 O9 87.77(8) . .
O4 K1 O10 65.51(8) . .
O8 K1 O9 84.21(9) 2_666 .
O8 K1 O10 160.37(9) 2_666 .
O9 K1 O10 93.07(12) . .
O1 K2 O5 136.33(7) 2_666 .
O1 K2 O6 79.96(6) 2_666 2_665
O1 K2 O7 68.11(6) 2_666 .
O1 K2 O8 79.68(6) 2_666 1_655
O1 K2 O9 83.39(8) 2_666 .
O1 K2 O11 153.73(10) 2_666 .
O1 K2 O11 99.12(9) 2_666 2_765
O5 K2 O6 100.66(6) . 2_665
O5 K2 O7 72.49(6) . .
O5 K2 O8 130.92(6) . 1_655
O5 K2 O9 90.79(8) . .
O5 K2 O11 64.20(9) . .
O5 K2 O11 117.00(9) . 2_765
O6 K2 O7 65.89(6) 2_665 .
O6 K2 O8 121.05(6) 2_665 1_655
O6 K2 O9 163.33(8) 2_665 .
O6 K2 O11 116.16(12) 2_665 .
O6 K2 O11 54.77(8) 2_665 2_765
O7 K2 O8 145.61(6) . 1_655
O7 K2 O9 106.92(7) . .
O7 K2 O11 136.34(9) . .
O7 K2 O11 120.65(8) . 2_765
O8 K2 O9 55.92(7) 1_655 .
O8 K2 O11 74.21(9) 1_655 .
O8 K2 O11 75.01(9) 1_655 2_765
O9 K2 O11 79.69(13) . .
O9 K2 O11 129.74(10) . 2_765
O11 K2 O11 77.06(14) . 2_765
C2 C1 C6 119.5(2) . .
C2 C1 C7 121.3(2) . .
C6 C1 C7 119.0(2) . .
C1 C2 C3 119.4(2) . .
C1 C2 C8 122.5(2) . .
C3 C2 C8 117.8(2) . .
C2 C3 H3 119.4 . .
C2 C3 C4 121.1(2) . .
H3 C3 C4 119.4 . .
C3 C4 C5 119.8(2) . .
C3 C4 C9 117.5(2) . .
C5 C4 C9 122.6(2) . .
C4 C5 C6 119.2(2) . .
C4 C5 C10 121.9(2) . .
C6 C5 C10 118.7(2) . .
C1 C6 C5 120.9(2) . .
C1 C6 H6 119.5 . .
C5 C6 H6 119.5 . .
C1 C7 O1 120.3(2) . .
C1 C7 O2 113.8(2) . .
O1 C7 O2 125.9(2) . .
C2 C8 O3 119.0(2) . .
C2 C8 O4 117.5(2) . .
O3 C8 O4 123.3(2) . .
C4 C9 O5 116.6(2) . .
C4 C9 O6 120.2(2) . .
O5 C9 O6 123.0(2) . .
C5 C10 O7 114.0(2) . .
C5 C10 O8 119.8(2) . .
O7 C10 O8 126.1(2) . .
K1 O1 K2 100.21(7) 1_455 2_666
K1 O1 C7 123.81(17) 1_455 .
K2 O1 C7 134.21(19) 2_666 .
Cu O2 K1 97.07(8) . .
Cu O2 C7 119.53(16) . .
K1 O2 C7 133.23(16) . .
K1 O3 C8 132.00(18) 2_656 .
Cu O4 K1 124.16(8) 2_656 .
Cu O4 C8 104.03(16) 2_656 .
K1 O4 C8 108.90(15) . .
Cu O5 K2 121.61(8) 1_554 .
Cu O5 C9 104.89(16) 1_554 .
K2 O5 C9 105.08(15) . .
K2 O6 C9 131.14(18) 2_665 .
Cu O7 K2 98.46(8) 2_666 .
Cu O7 C10 119.92(17) 2_666 .
K2 O7 C10 129.24(17) . .
K1 O8 K2 93.78(6) 2_666 1_455
K1 O8 C10 133.05(19) 2_666 .
K2 O8 C10 128.21(18) 1_455 .
K1 O9 K2 164.59(12) . .
K1 O9 H9A 115(4) . .
K1 O9 H9B 97(4) . .
K2 O9 H9A 79(4) . .
K2 O9 H9B 84(4) . .
H9A O9 H9B 107.0(17) . .
K1 O10 H10A 92(5) . .
K1 O10 H10B 132(5) . .
H10A O10 H10B 105.6(17) . .
K2 O11 K2 102.94(14) . 2_765
K2 O11 H11A 134(5) . .
K2 O11 H11A 59(4) 2_765 .
K2 O11 H11B 86(5) . .
K2 O11 H11B 161(5) 2_765 .
H11A O11 H11B 103.2(16) . .

loop_
_geom_bond_atom_site_label_1
_geom_bond_atom_site_label_2
_geom_bond_distance
_geom_bond_site_symmetry_2
Cu O2 1.9354(18) .
Cu O4 1.9907(18) 2_656
Cu O5 1.9771(18) 1_556
Cu O7 1.9476(19) 2_666
K1 O1 2.975(2) 1_655
K1 O2 3.013(2) .
K1 O3 2.832(2) 2_656
K1 O4 2.890(2) .
K1 O8 2.734(2) 2_666
K1 O9 2.952(3) .
K1 O10 2.696(3) .
K2 O1 2.698(2) 2_666
K2 O5 2.846(2) .
K2 O6 2.885(2) 2_665
K2 O7 3.001(2) .
K2 O8 3.216(2) 1_655
K2 O9 3.041(4) .
K2 O11 2.695(4) .
K2 O11 2.939(5) 2_765
C1 C2 1.398(3) .
C1 C6 1.390(4) .
C1 C7 1.509(3) .
C2 C3 1.389(4) .
C2 C8 1.510(3) .
C3 H3 0.930 .
C3 C4 1.384(4) .
C4 C5 1.398(4) .
C4 C9 1.509(3) .
C5 C6 1.395(4) .
C5 C10 1.509(3) .
C6 H6 0.930 .
C7 O1 1.235(3) .
C7 O2 1.283(3) .
C8 O3 1.246(3) .
C8 O4 1.264(3) .
C9 O5 1.271(3) .
C9 O6 1.237(3) .
C10 O7 1.279(3) .
C10 O8 1.235(3) .
O1 K1 2.975(2) 1_455
O1 K2 2.698(2) 2_666
O3 K1 2.832(2) 2_656
O4 Cu 1.9906(18) 2_656
O5 Cu 1.9771(18) 1_554
O6 K2 2.885(2) 2_665
O7 Cu 1.9477(19) 2_666
O8 K1 2.734(2) 2_666
O8 K2 3.216(2) 1_455
O9 H9A 0.842(10) .
O9 H9B 0.837(10) .
O10 H10A 0.847(10) .
O10 H10B 0.845(10) .
O11 K2 2.939(5) 2_765
O11 H11A 0.850(10) .
O11 H11B 0.863(10) .

loop_
_geom_hbond_atom_site_label_D
_geom_hbond_atom_site_label_H
_geom_hbond_atom_site_label_A
_geom_hbond_distance_DH
_geom_hbond_distance_HA
_geom_hbond_distance_DA
_geom_hbond_angle_DHA
_geom_hbond_site_symmetry_A
O9 H9A O8 0.842(10) 2.15(3) 2.938(4) 156(5) 1_655
O9 H9B O12 0.837(10) 2.14(3) 2.921(8) 156(6) .
O10 H10A O12 0.847(10) 1.915(16) 2.750(9) 168(6) .
O10 H10B O3 0.845(10) 1.899(11) 2.744(4) 177(6) 1_655
O11 H11A O6 0.850(10) 1.832(13) 2.680(4) 175(7) 1_655
O11 H11B O12 0.863(10) 2.49(3) 3.299(9) 156(6) .

loop_
_geom_torsion_atom_site_label_1
_geom_torsion_atom_site_label_2
_geom_torsion_atom_site_label_3
_geom_torsion_atom_site_label_4
_geom_torsion
_geom_torsion_site_symmetry_4
C6 C1 C2 C3 0.9(4) .
C6 C1 C2 C8 -172.7(3) .
C7 C1 C2 C3 -174.1(3) .
C7 C1 C2 C8 12.3(4) .
C1 C2 C3 C4 -1.0(4) .
C8 C2 C3 C4 173.0(3) .
C2 C3 C4 C5 0.7(4) .
C2 C3 C4 C9 -175.1(3) .
C3 C4 C5 C6 -0.3(4) .
C3 C4 C5 C10 174.1(3) .
C9 C4 C5 C6 175.2(2) .
C9 C4 C5 C10 -10.4(4) .
C2 C1 C6 C5 -0.6(4) .
C7 C1 C6 C5 174.5(2) .
C4 C5 C6 C1 0.3(4) .
C10 C5 C6 C1 -174.3(2) .
C2 C1 C7 O1 -144.2(3) .
C2 C1 C7 O2 37.5(3) .
C6 C1 C7 O1 40.8(4) .
C6 C1 C7 O2 -137.5(3) .
C1 C2 C8 O3 61.7(4) .
C1 C2 C8 O4 -123.5(3) .
C3 C2 C8 O3 -112.0(3) .
C3 C2 C8 O4 62.7(3) .
C3 C4 C9 O5 -58.3(3) .
C3 C4 C9 O6 117.9(3) .
C5 C4 C9 O5 126.1(3) .
C5 C4 C9 O6 -57.7(4) .
C4 C5 C10 O7 -40.1(4) .
C4 C5 C10 O8 143.2(3) .
C6 C5 C10 O7 134.3(3) .
C6 C5 C10 O8 -42.4(4) .
C1 C7 O1 K1 44.8(3) 1_455
C1 C7 O1 K2 -116.8(2) 2_666
O2 C7 O1 K1 -137.1(2) 1_455
O2 C7 O1 K2 61.3(4) 2_666
C1 C7 O2 Cu 160.45(17) .
C1 C7 O2 K1 23.9(3) .
O1 C7 O2 Cu -17.8(4) .
O1 C7 O2 K1 -154.4(2) .
C2 C8 O3 K1 -119.2(2) 2_656
O4 C8 O3 K1 66.4(3) 2_656
C2 C8 O4 Cu -164.06(18) 2_656
C2 C8 O4 K1 61.7(2) .
O3 C8 O4 Cu 10.5(3) 2_656
O3 C8 O4 K1 -123.7(2) .
C4 C9 O5 Cu 168.62(17) 1_554
C4 C9 O5 K2 -62.1(2) .
O6 C9 O5 Cu -7.4(3) 1_554
O6 C9 O5 K2 121.9(2) .
C4 C9 O6 K2 115.3(2) 2_665
O5 C9 O6 K2 -68.7(3) 2_665
C5 C10 O7 Cu -153.55(18) 2_666
C5 C10 O7 K2 -20.0(3) .
O8 C10 O7 Cu 23.0(4) 2_666
O8 C10 O7 K2 156.5(2) .
C5 C10 O8 K1 116.0(2) 2_666
C5 C10 O8 K2 -95.7(3) 1_455
O7 C10 O8 K1 -60.3(4) 2_666
O7 C10 O8 K2 88.0(3) 1_455
